data_4083036
loop_
_publ_author_name
'Standley, Eric A.'
'Smith, Stacey J.'
'M\"uller, Peter'
'Jamison, Timothy F.'

_publ_section_title
;
 A Broadly Applicable Strategy for Entry into Homogeneous Nickel(0)
 Catalysts from Air-Stable Nickel(II) Complexes.
;
_journal_issue 8
_journal_name_full Organometallics
_journal_page_first 2012
_journal_page_last 2018
_journal_paper_doi 10.1021/om500156q
_journal_volume 33
_journal_year 2014
_chemical_formula_moiety '(C41 H59 Cl Fe Ni P2), 0.5(C5 H12)'
_chemical_formula_sum 'C43.5 H65 Cl Fe Ni P2'
_chemical_formula_weight 799.91
_chemical_name_systematic
; 
 ? 
;
_space_group_IT_number 14
_symmetry_cell_setting monoclinic
_symmetry_space_group_name_Hall '-P 2yn'
_symmetry_space_group_name_H-M 'P 1 21/n 1'
_atom_sites_solution_hydrogens geom
_atom_sites_solution_primary direct
_atom_sites_solution_secondary difmap
_audit_creation_method SHELXL-97
_cell_angle_alpha 90.00
_cell_angle_beta 99.8910(10)
_cell_angle_gamma 90.00
_cell_formula_units_Z 4
_cell_length_a 18.6663(8)
_cell_length_b 10.5178(5)
_cell_length_c 20.6999(9)
_cell_measurement_reflns_used 9529
_cell_measurement_temperature 100(2)
_cell_measurement_theta_max 31.49
_cell_measurement_theta_min 2.23
_cell_volume 4003.6(3)
_computing_cell_refinement 'SAINT 7.46A (Bruker-AXS, 2011)'
_computing_data_collection 'APEX2 v2011.4.0 (Bruker-AXS, 2011)'
_computing_data_reduction 'SAINT 7.46A (Bruker-AXS, 2011)'
_computing_molecular_graphics 'Bruker SHELXTL'
_computing_publication_material 'Bruker SHELXTL'
_computing_structure_refinement 'SHELXL-97 (Sheldrick, 2008)'
_computing_structure_solution 'SHELXS-97 (Sheldrick, 2008)'
_diffrn_ambient_temperature 100(2)
_diffrn_detector_area_resol_mean 8.3
_diffrn_measured_fraction_theta_full 0.998
_diffrn_measured_fraction_theta_max 0.998
_diffrn_measurement_device_type 'Bruker Smart APEX2 CCD'
_diffrn_measurement_method '\f and \w scans'
_diffrn_radiation_monochromator 'Incoatec I\mS multilayer optics'
_diffrn_radiation_source 'I\mS micro-focus sealed tube'
_diffrn_radiation_type MoK\a
_diffrn_radiation_wavelength 0.71073
_diffrn_reflns_av_R_equivalents 0.0569
_diffrn_reflns_av_sigmaI/netI 0.0291
_diffrn_reflns_limit_h_max 27
_diffrn_reflns_limit_h_min -27
_diffrn_reflns_limit_k_max 15
_diffrn_reflns_limit_k_min -15
_diffrn_reflns_limit_l_max 30
_diffrn_reflns_limit_l_min -30
_diffrn_reflns_number 148218
_diffrn_reflns_theta_full 31.54
_diffrn_reflns_theta_max 31.54
_diffrn_reflns_theta_min 1.36
_exptl_absorpt_coefficient_mu 1.009
_exptl_absorpt_correction_T_max 0.9655
_exptl_absorpt_correction_T_min 0.7517
_exptl_absorpt_correction_type multi-scan
_exptl_absorpt_process_details 'SADABS (Sheldrick, 2009)'
_exptl_crystal_colour orange
_exptl_crystal_density_diffrn 1.327
_exptl_crystal_density_method 'not measured'
_exptl_crystal_description needle
_exptl_crystal_F_000 1708
_exptl_crystal_size_max 0.30
_exptl_crystal_size_mid 0.05
_exptl_crystal_size_min 0.04
_refine_diff_density_max 0.437
_refine_diff_density_min -0.316
_refine_diff_density_rms 0.066
_refine_ls_extinction_method none
_refine_ls_goodness_of_fit_ref 1.063
_refine_ls_hydrogen_treatment constr
_refine_ls_matrix_type full
_refine_ls_number_parameters 464
_refine_ls_number_reflns 13352
_refine_ls_number_restraints 3
_refine_ls_restrained_S_all 1.063
_refine_ls_R_factor_all 0.0410
_refine_ls_R_factor_gt 0.0308
_refine_ls_shift/su_max 0.002
_refine_ls_shift/su_mean 0.000
_refine_ls_structure_factor_coef Fsqd
_refine_ls_weighting_details 'calc w=1/[\s^2^(Fo^2^)+(0.0310P)^2^+1.5830P] where P=(Fo^2^+2Fc^2^)/3'
_refine_ls_weighting_scheme calc
_refine_ls_wR_factor_gt 0.0693
_refine_ls_wR_factor_ref 0.0727
_reflns_number_gt 11157
_reflns_number_total 13352
_reflns_threshold_expression >2sigma(I)
_cod_data_source_file om500156q_si_002.cif
_cod_data_source_block x13044
_cod_depositor_comments
;
The following automatic conversions were performed:

'_symmetry_cell_setting' value 'Monoclinic' changed to 'monoclinic'
according to
/usr/data/users/saulius/crontab/automatic-downloads/rss-feeds/ACS/lib/dictionaries/cif_core.dic
dictionary named 'cif_core.dic' version 2.4.2 from 2011-04-26.

Automatic conversion script
Id: cif_fix_values 2281 2013-09-26 08:29:07Z andrius 

 Adding full bibliography for 4083033--4083038.cif.

 Adding full bibliography for 4083033--4083038.cif.
;
_cod_original_sg_symbol_H-M P2(1)/n
_cod_original_formula_sum 'C43.50 H65 Cl Fe Ni P2'
_cod_database_code 4083036

loop_
_symmetry_equiv_pos_as_xyz
'x, y, z'
'-x+1/2, y+1/2, -z+1/2'
'-x, -y, -z'
'x-1/2, -y-1/2, z-1/2'

loop_
_atom_site_label
_atom_site_type_symbol
_atom_site_fract_x
_atom_site_fract_y
_atom_site_fract_z
_atom_site_U_iso_or_equiv
_atom_site_adp_type
_atom_site_occupancy
_atom_site_symmetry_multiplicity
_atom_site_calc_flag
_atom_site_refinement_flags
_atom_site_disorder_assembly
_atom_site_disorder_group
Cl1 Cl -0.020372(16) 0.17960(3) 0.436862(14) 0.01324(6) Uani 1 1 d . . .
Ni1 Ni 0.031133(8) 0.207381(15) 0.347227(8) 0.00984(4) Uani 1 1 d . . .
C1 C 0.05960(7) 0.27846(12) 0.27136(6) 0.0122(2) Uani 1 1 d . . .
C2 C 0.10752(7) 0.22381(13) 0.23437(6) 0.0163(2) Uani 1 1 d . . .
H2 H 0.1261 0.1411 0.2455 0.020 Uiso 1 1 calc R . .
C3 C 0.12888(8) 0.28750(16) 0.18145(7) 0.0226(3) Uani 1 1 d . . .
H3 H 0.1614 0.2479 0.1570 0.027 Uiso 1 1 calc R . .
C4 C 0.10254(8) 0.40829(16) 0.16473(7) 0.0255(3) Uani 1 1 d . . .
H4 H 0.1178 0.4531 0.1296 0.031 Uiso 1 1 calc R . .
C5 C 0.05350(8) 0.46326(14) 0.19986(7) 0.0207(3) Uani 1 1 d . . .
H5 H 0.0348 0.5456 0.1880 0.025 Uiso 1 1 calc R . .
C6 C 0.03107(7) 0.39977(13) 0.25236(6) 0.0149(2) Uani 1 1 d . . .
C7 C -0.02415(7) 0.46117(13) 0.28795(7) 0.0179(3) Uani 1 1 d . . .
H7A H -0.0707 0.4165 0.2769 0.027 Uiso 1 1 calc R . .
H7B H -0.0306 0.5504 0.2747 0.027 Uiso 1 1 calc R . .
H7C H -0.0070 0.4564 0.3354 0.027 Uiso 1 1 calc R . .
Fe1 Fe 0.103736(10) -0.100004(17) 0.387648(9) 0.01074(4) Uani 1 1 d . . .
C10 C 0.16167(7) 0.06569(12) 0.42295(6) 0.0117(2) Uani 1 1 d . . .
C11 C 0.14256(7) -0.01036(12) 0.47495(6) 0.0138(2) Uani 1 1 d . . .
H11 H 0.1137 0.0165 0.5060 0.017 Uiso 1 1 calc R . .
C12 C 0.17416(7) -0.13273(13) 0.47222(7) 0.0169(2) Uani 1 1 d . . .
H12 H 0.1709 -0.2010 0.5016 0.020 Uiso 1 1 calc R . .
C13 C 0.21160(7) -0.13520(13) 0.41784(7) 0.0185(3) Uani 1 1 d . . .
H13 H 0.2378 -0.2053 0.4047 0.022 Uiso 1 1 calc R . .
C14 C 0.20292(7) -0.01435(13) 0.38649(7) 0.0156(2) Uani 1 1 d . . .
H14 H 0.2212 0.0094 0.3481 0.019 Uiso 1 1 calc R . .
C15 C 0.00211(7) -0.07627(12) 0.32486(6) 0.0128(2) Uani 1 1 d . . .
C16 C -0.00491(7) -0.13715(12) 0.38556(6) 0.0147(2) Uani 1 1 d . . .
H16 H -0.0327 -0.1064 0.4167 0.018 Uiso 1 1 calc R . .
C17 C 0.03660(8) -0.25104(13) 0.39128(7) 0.0187(3) Uani 1 1 d . . .
H17 H 0.0403 -0.3106 0.4262 0.022 Uiso 1 1 calc R . .
C18 C 0.07168(8) -0.26047(13) 0.33575(7) 0.0194(3) Uani 1 1 d . . .
H18 H 0.1028 -0.3275 0.3270 0.023 Uiso 1 1 calc R . .
C19 C 0.05205(7) -0.15188(13) 0.29550(6) 0.0166(2) Uani 1 1 d . . .
H19 H 0.0691 -0.1327 0.2559 0.020 Uiso 1 1 calc R . .
P1 P 0.139155(17) 0.23180(3) 0.407349(15) 0.01022(6) Uani 1 1 d . . .
C21 C 0.21770(7) 0.28951(12) 0.37179(6) 0.0128(2) Uani 1 1 d . . .
H21 H 0.2155 0.2413 0.3299 0.015 Uiso 1 1 calc R . .
C22 C 0.21079(7) 0.42975(13) 0.35162(7) 0.0174(3) Uani 1 1 d . . .
H22A H 0.1623 0.4451 0.3249 0.021 Uiso 1 1 calc R . .
H22B H 0.2154 0.4837 0.3913 0.021 Uiso 1 1 calc R . .
C23 C 0.26979(8) 0.46564(15) 0.31198(7) 0.0209(3) Uani 1 1 d . . .
H23A H 0.2625 0.4167 0.2705 0.025 Uiso 1 1 calc R . .
H23B H 0.2658 0.5572 0.3008 0.025 Uiso 1 1 calc R . .
C24 C 0.34525(8) 0.43807(14) 0.35061(7) 0.0212(3) Uani 1 1 d . . .
H24A H 0.3542 0.4925 0.3902 0.025 Uiso 1 1 calc R . .
H24B H 0.3824 0.4588 0.3233 0.025 Uiso 1 1 calc R . .
C25 C 0.35236(8) 0.29838(15) 0.37100(8) 0.0235(3) Uani 1 1 d . . .
H25A H 0.4010 0.2833 0.3975 0.028 Uiso 1 1 calc R . .
H25B H 0.3475 0.2441 0.3314 0.028 Uiso 1 1 calc R . .
C26 C 0.29368(7) 0.26274(14) 0.41104(7) 0.0189(3) Uani 1 1 d . . .
H26A H 0.3008 0.3125 0.4523 0.023 Uiso 1 1 calc R . .
H26B H 0.2979 0.1714 0.4226 0.023 Uiso 1 1 calc R . .
C31 C 0.14050(7) 0.30100(12) 0.48959(6) 0.0127(2) Uani 1 1 d . . .
H31 H 0.1011 0.2551 0.5072 0.015 Uiso 1 1 calc R . .
C32 C 0.20815(8) 0.28325(14) 0.54214(7) 0.0189(3) Uani 1 1 d . . .
H32A H 0.2491 0.3328 0.5303 0.023 Uiso 1 1 calc R . .
H32B H 0.2223 0.1924 0.5450 0.023 Uiso 1 1 calc R . .
C33 C 0.19190(8) 0.32855(14) 0.60862(7) 0.0197(3) Uani 1 1 d . . .
H33A H 0.1525 0.2760 0.6212 0.024 Uiso 1 1 calc R . .
H33B H 0.2358 0.3177 0.6426 0.024 Uiso 1 1 calc R . .
C34 C 0.16908(8) 0.46775(14) 0.60544(7) 0.0204(3) Uani 1 1 d . . .
H34A H 0.2098 0.5210 0.5960 0.024 Uiso 1 1 calc R . .
H34B H 0.1576 0.4942 0.6484 0.024 Uiso 1 1 calc R . .
C35 C 0.10253(8) 0.48865(14) 0.55213(7) 0.0218(3) Uani 1 1 d . . .
H35A H 0.0908 0.5805 0.5490 0.026 Uiso 1 1 calc R . .
H35B H 0.0603 0.4434 0.5643 0.026 Uiso 1 1 calc R . .
C36 C 0.11585(9) 0.44063(13) 0.48526(7) 0.0214(3) Uani 1 1 d . . .
H36A H 0.1536 0.4936 0.4702 0.026 Uiso 1 1 calc R . .
H36B H 0.0705 0.4487 0.4527 0.026 Uiso 1 1 calc R . .
P2 P -0.042704(17) 0.06877(3) 0.292264(15) 0.01091(6) Uani 1 1 d . . .
C41 C -0.04782(7) 0.04880(12) 0.20271(6) 0.0144(2) Uani 1 1 d . . .
H41 H 0.0037 0.0541 0.1954 0.017 Uiso 1 1 calc R . .
C42 C -0.08695(8) 0.15939(13) 0.16312(7) 0.0181(3) Uani 1 1 d . . .
H42A H -0.1396 0.1553 0.1647 0.022 Uiso 1 1 calc R . .
H42B H -0.0680 0.2411 0.1829 0.022 Uiso 1 1 calc R . .
C43 C -0.07554(9) 0.15359(16) 0.09184(7) 0.0270(3) Uani 1 1 d . . .
H43A H -0.1040 0.2222 0.0666 0.032 Uiso 1 1 calc R . .
H43B H -0.0235 0.1683 0.0901 0.032 Uiso 1 1 calc R . .
C44 C -0.09868(9) 0.02566(17) 0.05999(7) 0.0280(3) Uani 1 1 d . . .
H44A H -0.1522 0.0172 0.0549 0.034 Uiso 1 1 calc R . .
H44B H -0.0854 0.0227 0.0157 0.034 Uiso 1 1 calc R . .
C45 C -0.06275(9) -0.08510(16) 0.10066(7) 0.0261(3) Uani 1 1 d . . .
H45A H -0.0097 -0.0834 0.1007 0.031 Uiso 1 1 calc R . .
H45B H -0.0822 -0.1662 0.0806 0.031 Uiso 1 1 calc R . .
C46 C -0.07662(8) -0.07829(14) 0.17135(7) 0.0199(3) Uani 1 1 d . . .
H46A H -0.0518 -0.1500 0.1970 0.024 Uiso 1 1 calc R . .
H46B H -0.1294 -0.0854 0.1718 0.024 Uiso 1 1 calc R . .
C51 C -0.13473(7) 0.06287(12) 0.31461(6) 0.0124(2) Uani 1 1 d . . .
H51 H -0.1271 0.0395 0.3621 0.015 Uiso 1 1 calc R . .
C52 C -0.18948(7) -0.03370(13) 0.27962(7) 0.0170(2) Uani 1 1 d . . .
H52A H -0.1681 -0.1200 0.2844 0.020 Uiso 1 1 calc R . .
H52B H -0.2009 -0.0133 0.2323 0.020 Uiso 1 1 calc R . .
C53 C -0.25944(8) -0.03048(14) 0.30914(8) 0.0213(3) Uani 1 1 d . . .
H53A H -0.2948 -0.0920 0.2857 0.026 Uiso 1 1 calc R . .
H53B H -0.2483 -0.0566 0.3557 0.026 Uiso 1 1 calc R . .
C54 C -0.29342(7) 0.10171(14) 0.30447(7) 0.0202(3) Uani 1 1 d . . .
H54A H -0.3086 0.1252 0.2578 0.024 Uiso 1 1 calc R . .
H54B H -0.3372 0.1015 0.3255 0.024 Uiso 1 1 calc R . .
C55 C -0.23903(7) 0.19897(13) 0.33814(7) 0.0174(3) Uani 1 1 d . . .
H55A H -0.2282 0.1806 0.3857 0.021 Uiso 1 1 calc R . .
H55B H -0.2607 0.2850 0.3323 0.021 Uiso 1 1 calc R . .
C56 C -0.16841(7) 0.19647(12) 0.31013(7) 0.0159(2) Uani 1 1 d . . .
H56A H -0.1333 0.2572 0.3347 0.019 Uiso 1 1 calc R . .
H56B H -0.1785 0.2238 0.2637 0.019 Uiso 1 1 calc R . .
C1S C 0.1301(3) 0.4814(6) -0.0457(3) 0.0499(13) Uani 0.50 1 d PD A -1
H1S1 H 0.1174 0.5393 -0.0830 0.075 Uiso 0.50 1 calc PR A -1
H1S2 H 0.1596 0.4112 -0.0579 0.075 Uiso 0.50 1 calc PR A -1
H1S3 H 0.1578 0.5277 -0.0085 0.075 Uiso 0.50 1 calc PR A -1
C2S C 0.0615(3) 0.4290(4) -0.02653(19) 0.0416(10) Uani 0.50 1 d PD A -1
H2S1 H 0.0750 0.3654 0.0087 0.050 Uiso 0.50 1 calc PR A -1
H2S2 H 0.0334 0.3844 -0.0648 0.050 Uiso 0.50 1 calc PR A -1
C3S C 0.0129(2) 0.5276(3) -0.00307(18) 0.0297(7) Uani 0.50 1 d PD A -1
H3S1 H -0.0018 0.5905 -0.0384 0.036 Uiso 0.50 1 calc PR A -1
H3S2 H 0.0407 0.5732 0.0350 0.036 Uiso 0.50 1 calc PR A -1
C4S C -0.0550(3) 0.4701(4) 0.0166(2) 0.0417(9) Uani 0.50 1 d PD A -1
H4S1 H -0.0806 0.4195 -0.0207 0.050 Uiso 0.50 1 calc PR A -1
H4S2 H -0.0399 0.4111 0.0537 0.050 Uiso 0.50 1 calc PR A -1
C5S C -0.1074(3) 0.5651(6) 0.0362(3) 0.0548(16) Uani 0.50 1 d PD A -1
H5S1 H -0.0840 0.6112 0.0754 0.082 Uiso 0.50 1 calc PR A -1
H5S2 H -0.1505 0.5207 0.0458 0.082 Uiso 0.50 1 calc PR A -1
H5S3 H -0.1219 0.6255 0.0003 0.082 Uiso 0.50 1 calc PR A -1

loop_
_atom_site_aniso_label
_atom_site_aniso_U_11
_atom_site_aniso_U_22
_atom_site_aniso_U_33
_atom_site_aniso_U_23
_atom_site_aniso_U_13
_atom_site_aniso_U_12
Cl1 0.01234(13) 0.01577(14) 0.01190(12) -0.00132(10) 0.00289(10) -0.00238(10)
Ni1 0.00939(7) 0.01025(7) 0.00970(7) -0.00022(5) 0.00112(5) -0.00105(6)
C1 0.0116(5) 0.0135(6) 0.0105(5) 0.0001(4) -0.0006(4) -0.0023(4)
C2 0.0150(6) 0.0194(6) 0.0142(6) -0.0012(5) 0.0019(5) -0.0006(5)
C3 0.0191(7) 0.0349(8) 0.0146(6) 0.0001(6) 0.0056(5) -0.0025(6)
C4 0.0236(7) 0.0363(9) 0.0166(6) 0.0086(6) 0.0035(5) -0.0076(6)
C5 0.0204(7) 0.0206(7) 0.0191(6) 0.0076(5) -0.0020(5) -0.0037(5)
C6 0.0131(6) 0.0156(6) 0.0146(6) 0.0012(5) -0.0017(4) -0.0026(5)
C7 0.0172(6) 0.0136(6) 0.0225(7) 0.0010(5) 0.0021(5) 0.0029(5)
Fe1 0.01120(8) 0.00882(8) 0.01184(8) -0.00007(6) 0.00101(6) 0.00051(6)
C10 0.0098(5) 0.0116(5) 0.0131(5) 0.0003(4) 0.0002(4) -0.0007(4)
C11 0.0155(6) 0.0134(6) 0.0115(5) -0.0001(4) -0.0004(4) -0.0022(5)
C12 0.0167(6) 0.0139(6) 0.0178(6) 0.0034(5) -0.0036(5) -0.0009(5)
C13 0.0130(6) 0.0141(6) 0.0273(7) -0.0010(5) 0.0005(5) 0.0038(5)
C14 0.0131(6) 0.0148(6) 0.0195(6) -0.0009(5) 0.0047(5) 0.0000(5)
C15 0.0131(5) 0.0119(5) 0.0126(5) -0.0016(4) -0.0003(4) -0.0006(4)
C16 0.0127(6) 0.0127(6) 0.0182(6) 0.0024(5) 0.0014(5) -0.0023(5)
C17 0.0183(6) 0.0102(6) 0.0252(7) 0.0029(5) -0.0030(5) -0.0033(5)
C18 0.0213(7) 0.0116(6) 0.0227(7) -0.0052(5) -0.0039(5) 0.0024(5)
C19 0.0177(6) 0.0169(6) 0.0141(6) -0.0046(5) -0.0007(5) 0.0031(5)
P1 0.00962(13) 0.00987(14) 0.01094(13) 0.00024(11) 0.00109(11) -0.00116(11)
C21 0.0109(5) 0.0140(6) 0.0132(5) 0.0017(4) 0.0012(4) -0.0029(4)
C22 0.0137(6) 0.0147(6) 0.0236(7) 0.0042(5) 0.0021(5) -0.0027(5)
C23 0.0203(7) 0.0231(7) 0.0187(6) 0.0072(5) 0.0013(5) -0.0075(5)
C24 0.0156(6) 0.0255(7) 0.0233(7) 0.0041(6) 0.0062(5) -0.0063(5)
C25 0.0132(6) 0.0248(7) 0.0335(8) 0.0055(6) 0.0073(6) 0.0000(5)
C26 0.0107(6) 0.0223(7) 0.0231(7) 0.0086(5) 0.0006(5) -0.0022(5)
C31 0.0130(5) 0.0123(5) 0.0126(5) -0.0010(4) 0.0012(4) 0.0000(4)
C32 0.0165(6) 0.0217(7) 0.0167(6) -0.0064(5) -0.0021(5) 0.0040(5)
C33 0.0193(6) 0.0231(7) 0.0144(6) -0.0047(5) -0.0034(5) 0.0031(5)
C34 0.0224(7) 0.0201(7) 0.0191(6) -0.0084(5) 0.0046(5) -0.0034(5)
C35 0.0278(7) 0.0185(7) 0.0197(6) -0.0037(5) 0.0055(6) 0.0067(6)
C36 0.0322(8) 0.0151(6) 0.0169(6) 0.0002(5) 0.0042(6) 0.0079(6)
P2 0.01057(14) 0.01033(14) 0.01112(14) -0.00041(11) -0.00013(11) -0.00029(11)
C41 0.0140(6) 0.0158(6) 0.0125(5) -0.0016(4) -0.0002(4) 0.0005(5)
C42 0.0197(6) 0.0165(6) 0.0160(6) 0.0009(5) -0.0031(5) 0.0012(5)
C43 0.0304(8) 0.0327(9) 0.0152(6) 0.0056(6) -0.0036(6) -0.0007(7)
C44 0.0294(8) 0.0376(9) 0.0142(6) -0.0033(6) -0.0038(6) 0.0068(7)
C45 0.0254(7) 0.0328(8) 0.0172(6) -0.0098(6) -0.0044(6) 0.0100(6)
C46 0.0224(7) 0.0182(6) 0.0167(6) -0.0046(5) -0.0030(5) 0.0006(5)
C51 0.0101(5) 0.0115(5) 0.0149(5) -0.0006(4) 0.0001(4) -0.0015(4)
C52 0.0152(6) 0.0138(6) 0.0213(6) -0.0036(5) 0.0008(5) -0.0027(5)
C53 0.0161(6) 0.0186(7) 0.0293(7) -0.0045(6) 0.0042(5) -0.0059(5)
C54 0.0126(6) 0.0246(7) 0.0227(7) -0.0034(5) 0.0008(5) -0.0018(5)
C55 0.0140(6) 0.0172(6) 0.0201(6) -0.0024(5) 0.0005(5) 0.0020(5)
C56 0.0140(6) 0.0117(6) 0.0214(6) -0.0002(5) 0.0016(5) 0.0007(5)
C1S 0.042(3) 0.062(4) 0.043(3) -0.021(3) -0.001(2) 0.012(2)
C2S 0.061(3) 0.031(2) 0.0272(18) -0.0054(15) -0.0081(19) 0.0102(19)
C3S 0.035(2) 0.023(2) 0.0276(16) 0.0017(15) -0.0050(16) -0.0033(15)
C4S 0.054(3) 0.030(2) 0.035(2) 0.0018(16) -0.0071(19) -0.016(2)
C5S 0.046(3) 0.069(4) 0.053(3) -0.001(3) 0.017(3) -0.016(3)

loop_
_atom_type_symbol
_atom_type_description
_atom_type_scat_dispersion_real
_atom_type_scat_dispersion_imag
_atom_type_scat_source
C C 0.0033 0.0016 'International Tables Vol C Tables 4.2.6.8 and 6.1.1.4'
H H 0.0000 0.0000 'International Tables Vol C Tables 4.2.6.8 and 6.1.1.4'
P P 0.1023 0.0942 'International Tables Vol C Tables 4.2.6.8 and 6.1.1.4'
Cl Cl 0.1484 0.1585 'International Tables Vol C Tables 4.2.6.8 and 6.1.1.4'
Fe Fe 0.3463 0.8444 'International Tables Vol C Tables 4.2.6.8 and 6.1.1.4'
Ni Ni 0.3393 1.1124 'International Tables Vol C Tables 4.2.6.8 and 6.1.1.4'

loop_
_geom_angle_atom_site_label_1
_geom_angle_atom_site_label_2
_geom_angle_atom_site_label_3
_geom_angle
C1 Ni1 P2 94.20(4)
C1 Ni1 P1 93.59(4)
P2 Ni1 P1 143.954(14)
C1 Ni1 Cl1 162.62(4)
P2 Ni1 Cl1 91.264(13)
P1 Ni1 Cl1 91.642(13)
C2 C1 C6 117.73(12)
C2 C1 Ni1 126.06(10)
C6 C1 Ni1 116.17(9)
C1 C2 C3 121.84(13)
C1 C2 H2 119.1
C3 C2 H2 119.1
C4 C3 C2 119.89(13)
C4 C3 H3 120.1
C2 C3 H3 120.1
C3 C4 C5 119.25(13)
C3 C4 H4 120.4
C5 C4 H4 120.4
C4 C5 C6 121.32(14)
C4 C5 H5 119.3
C6 C5 H5 119.3
C5 C6 C1 119.91(12)
C5 C6 C7 119.66(12)
C1 C6 C7 120.43(11)
C6 C7 H7A 109.5
C6 C7 H7B 109.5
H7A C7 H7B 109.5
C6 C7 H7C 109.5
H7A C7 H7C 109.5
H7B C7 H7C 109.5
C12 Fe1 C17 98.49(6)
C12 Fe1 C18 113.76(6)
C17 Fe1 C18 40.89(6)
C12 Fe1 C13 40.97(6)
C17 Fe1 C13 115.45(6)
C18 Fe1 C13 101.35(6)
C12 Fe1 C11 40.69(5)
C17 Fe1 C11 116.88(5)
C18 Fe1 C11 150.63(6)
C13 Fe1 C11 68.48(5)
C12 Fe1 C19 152.31(6)
C17 Fe1 C19 68.48(6)
C18 Fe1 C19 40.72(5)
C13 Fe1 C19 121.17(6)
C11 Fe1 C19 166.99(5)
C12 Fe1 C16 118.40(5)
C17 Fe1 C16 40.62(5)
C18 Fe1 C16 68.42(6)
C13 Fe1 C16 152.91(6)
C11 Fe1 C16 107.62(5)
C19 Fe1 C16 68.09(5)
C12 Fe1 C14 68.56(5)
C17 Fe1 C14 154.42(5)
C18 Fe1 C14 122.64(6)
C13 Fe1 C14 40.63(5)
C11 Fe1 C14 68.19(5)
C19 Fe1 C14 112.58(5)
C16 Fe1 C14 164.94(5)
C12 Fe1 C10 67.95(5)
C17 Fe1 C10 155.99(5)
C18 Fe1 C10 162.34(5)
C13 Fe1 C10 67.90(5)
C11 Fe1 C10 40.21(5)
C19 Fe1 C10 132.03(5)
C16 Fe1 C10 127.40(5)
C14 Fe1 C10 40.28(5)
C12 Fe1 C15 157.90(5)
C17 Fe1 C15 67.83(5)
C18 Fe1 C15 67.87(5)
C13 Fe1 C15 160.36(5)
C11 Fe1 C15 128.85(5)
C19 Fe1 C15 40.18(5)
C16 Fe1 C15 40.15(5)
C14 Fe1 C15 130.63(5)
C10 Fe1 C15 117.72(5)
C11 C10 C14 106.96(11)
C11 C10 P1 126.23(9)
C14 C10 P1 126.80(9)
C11 C10 Fe1 67.74(7)
C14 C10 Fe1 67.95(7)
P1 C10 Fe1 130.07(7)
C12 C11 C10 108.47(11)
C12 C11 Fe1 68.64(7)
C10 C11 Fe1 72.05(7)
C12 C11 H11 125.8
C10 C11 H11 125.8
Fe1 C11 H11 125.1
C11 C12 C13 108.15(12)
C11 C12 Fe1 70.67(7)
C13 C12 Fe1 69.78(8)
C11 C12 H12 125.9
C13 C12 H12 125.9
Fe1 C12 H12 125.2
C12 C13 C14 108.14(12)
C12 C13 Fe1 69.25(8)
C14 C13 Fe1 70.66(8)
C12 C13 H13 125.9
C14 C13 H13 125.9
Fe1 C13 H13 125.7
C13 C14 C10 108.21(11)
C13 C14 Fe1 68.71(7)
C10 C14 Fe1 71.77(7)
C13 C14 H14 125.9
C10 C14 H14 125.9
Fe1 C14 H14 125.2
C16 C15 C19 106.65(11)
C16 C15 P2 126.52(10)
C19 C15 P2 126.83(10)
C16 C15 Fe1 67.54(7)
C19 C15 Fe1 67.50(7)
P2 C15 Fe1 129.31(7)
C17 C16 C15 108.58(12)
C17 C16 Fe1 68.72(8)
C15 C16 Fe1 72.31(7)
C17 C16 H16 125.7
C15 C16 H16 125.7
Fe1 C16 H16 124.8
C16 C17 C18 108.18(12)
C16 C17 Fe1 70.66(7)
C18 C17 Fe1 69.63(8)
C16 C17 H17 125.9
C18 C17 H17 125.9
Fe1 C17 H17 125.4
C17 C18 C19 108.02(12)
C17 C18 Fe1 69.48(8)
C19 C18 Fe1 70.51(8)
C17 C18 H18 126.0
C19 C18 H18 126.0
Fe1 C18 H18 125.6
C18 C19 C15 108.47(12)
C18 C19 Fe1 68.77(8)
C15 C19 Fe1 72.31(7)
C18 C19 H19 125.8
C15 C19 H19 125.8
Fe1 C19 H19 124.7
C10 P1 C31 104.45(6)
C10 P1 C21 102.21(6)
C31 P1 C21 110.53(6)
C10 P1 Ni1 98.66(4)
C31 P1 Ni1 115.74(4)
C21 P1 Ni1 121.72(4)
C22 C21 C26 110.35(11)
C22 C21 P1 112.86(9)
C26 C21 P1 116.88(9)
C22 C21 H21 105.2
C26 C21 H21 105.2
P1 C21 H21 105.2
C23 C22 C21 110.43(11)
C23 C22 H22A 109.6
C21 C22 H22A 109.6
C23 C22 H22B 109.6
C21 C22 H22B 109.6
H22A C22 H22B 108.1
C24 C23 C22 110.95(11)
C24 C23 H23A 109.4
C22 C23 H23A 109.4
C24 C23 H23B 109.4
C22 C23 H23B 109.4
H23A C23 H23B 108.0
C23 C24 C25 110.89(12)
C23 C24 H24A 109.5
C25 C24 H24A 109.5
C23 C24 H24B 109.5
C25 C24 H24B 109.5
H24A C24 H24B 108.0
C24 C25 C26 110.43(12)
C24 C25 H25A 109.6
C26 C25 H25A 109.6
C24 C25 H25B 109.6
C26 C25 H25B 109.6
H25A C25 H25B 108.1
C25 C26 C21 110.54(11)
C25 C26 H26A 109.5
C21 C26 H26A 109.5
C25 C26 H26B 109.5
C21 C26 H26B 109.5
H26A C26 H26B 108.1
C32 C31 C36 111.12(11)
C32 C31 P1 119.08(9)
C36 C31 P1 111.47(9)
C32 C31 H31 104.5
C36 C31 H31 104.5
P1 C31 H31 104.5
C31 C32 C33 109.48(11)
C31 C32 H32A 109.8
C33 C32 H32A 109.8
C31 C32 H32B 109.8
C33 C32 H32B 109.8
H32A C32 H32B 108.2
C34 C33 C32 110.88(12)
C34 C33 H33A 109.5
C32 C33 H33A 109.5
C34 C33 H33B 109.5
C32 C33 H33B 109.5
H33A C33 H33B 108.1
C33 C34 C35 110.85(11)
C33 C34 H34A 109.5
C35 C34 H34A 109.5
C33 C34 H34B 109.5
C35 C34 H34B 109.5
H34A C34 H34B 108.1
C34 C35 C36 111.50(12)
C34 C35 H35A 109.3
C36 C35 H35A 109.3
C34 C35 H35B 109.3
C36 C35 H35B 109.3
H35A C35 H35B 108.0
C35 C36 C31 110.81(11)
C35 C36 H36A 109.5
C31 C36 H36A 109.5
C35 C36 H36B 109.5
C31 C36 H36B 109.5
H36A C36 H36B 108.1
C15 P2 C41 102.61(6)
C15 P2 C51 105.47(6)
C41 P2 C51 110.80(6)
C15 P2 Ni1 99.10(4)
C41 P2 Ni1 121.07(4)
C51 P2 Ni1 114.86(4)
C42 C41 C46 109.45(11)
C42 C41 P2 112.76(9)
C46 C41 P2 118.30(9)
C42 C41 H41 105.0
C46 C41 H41 105.0
P2 C41 H41 105.0
C43 C42 C41 110.68(12)
C43 C42 H42A 109.5
C41 C42 H42A 109.5
C43 C42 H42B 109.5
C41 C42 H42B 109.5
H42A C42 H42B 108.1
C44 C43 C42 112.09(13)
C44 C43 H43A 109.2
C42 C43 H43A 109.2
C44 C43 H43B 109.2
C42 C43 H43B 109.2
H43A C43 H43B 107.9
C45 C44 C43 111.72(12)
C45 C44 H44A 109.3
C43 C44 H44A 109.3
C45 C44 H44B 109.3
C43 C44 H44B 109.3
H44A C44 H44B 107.9
C44 C45 C46 111.20(12)
C44 C45 H45A 109.4
C46 C45 H45A 109.4
C44 C45 H45B 109.4
C46 C45 H45B 109.4
H45A C45 H45B 108.0
C45 C46 C41 109.82(12)
C45 C46 H46A 109.7
C41 C46 H46A 109.7
C45 C46 H46B 109.7
C41 C46 H46B 109.7
H46A C46 H46B 108.2
C52 C51 C56 110.19(10)
C52 C51 P2 118.39(9)
C56 C51 P2 109.96(8)
C52 C51 H51 105.8
C56 C51 H51 105.8
P2 C51 H51 105.8
C51 C52 C53 109.96(11)
C51 C52 H52A 109.7
C53 C52 H52A 109.7
C51 C52 H52B 109.7
C53 C52 H52B 109.7
H52A C52 H52B 108.2
C54 C53 C52 111.60(12)
C54 C53 H53A 109.3
C52 C53 H53A 109.3
C54 C53 H53B 109.3
C52 C53 H53B 109.3
H53A C53 H53B 108.0
C55 C54 C53 110.26(11)
C55 C54 H54A 109.6
C53 C54 H54A 109.6
C55 C54 H54B 109.6
C53 C54 H54B 109.6
H54A C54 H54B 108.1
C54 C55 C56 111.42(11)
C54 C55 H55A 109.3
C56 C55 H55A 109.3
C54 C55 H55B 109.3
C56 C55 H55B 109.3
H55A C55 H55B 108.0
C55 C56 C51 111.32(11)
C55 C56 H56A 109.4
C51 C56 H56A 109.4
C55 C56 H56B 109.4
C51 C56 H56B 109.4
H56A C56 H56B 108.0
C1S C2S C3S 114.7(4)
C1S C2S H2S1 108.6
C3S C2S H2S1 108.6
C1S C2S H2S2 108.6
C3S C2S H2S2 108.6
H2S1 C2S H2S2 107.6
C2S C3S C4S 112.7(3)
C2S C3S H3S1 109.0
C4S C3S H3S1 109.0
C2S C3S H3S2 109.0
C4S C3S H3S2 109.0
H3S1 C3S H3S2 107.8
C5S C4S C3S 114.8(3)
C5S C4S H4S1 108.6
C3S C4S H4S1 108.6
C5S C4S H4S2 108.6
C3S C4S H4S2 108.6
H4S1 C4S H4S2 107.6

loop_
_geom_bond_atom_site_label_1
_geom_bond_atom_site_label_2
_geom_bond_distance
Cl1 Ni1 2.2506(3)
Ni1 C1 1.8959(12)
Ni1 P2 2.1865(4)
Ni1 P1 2.1951(4)
C1 C2 1.3971(18)
C1 C6 1.4121(18)
C2 C3 1.3991(19)
C2 H2 0.9500
C3 C4 1.385(2)
C3 H3 0.9500
C4 C5 1.389(2)
C4 H4 0.9500
C5 C6 1.3994(18)
C5 H5 0.9500
C6 C7 1.5110(19)
C7 H7A 0.9800
C7 H7B 0.9800
C7 H7C 0.9800
Fe1 C12 2.0299(13)
Fe1 C17 2.0328(13)
Fe1 C18 2.0347(14)
Fe1 C13 2.0370(13)
Fe1 C11 2.0566(13)
Fe1 C19 2.0579(13)
Fe1 C16 2.0584(13)
Fe1 C14 2.0629(13)
Fe1 C10 2.1140(12)
Fe1 C15 2.1221(13)
C10 C11 1.4345(17)
C10 C14 1.4389(17)
C10 P1 1.8129(13)
C11 C12 1.4209(18)
C11 H11 0.9500
C12 C13 1.423(2)
C12 H12 0.9500
C13 C14 1.4237(19)
C13 H13 0.9500
C14 H14 0.9500
C15 C16 1.4361(17)
C15 C19 1.4372(18)
C15 P2 1.8133(13)
C16 C17 1.4204(19)
C16 H16 0.9500
C17 C18 1.421(2)
C17 H17 0.9500
C18 C19 1.4240(19)
C18 H18 0.9500
C19 H19 0.9500
P1 C31 1.8477(13)
P1 C21 1.8523(12)
C21 C22 1.5323(18)
C21 C26 1.5347(18)
C21 H21 1.0000
C22 C23 1.5295(19)
C22 H22A 0.9900
C22 H22B 0.9900
C23 C24 1.523(2)
C23 H23A 0.9900
C23 H23B 0.9900
C24 C25 1.528(2)
C24 H24A 0.9900
C24 H24B 0.9900
C25 C26 1.5294(19)
C25 H25A 0.9900
C25 H25B 0.9900
C26 H26A 0.9900
C26 H26B 0.9900
C31 C32 1.5300(19)
C31 C36 1.5370(18)
C31 H31 1.0000
C32 C33 1.5350(19)
C32 H32A 0.9900
C32 H32B 0.9900
C33 C34 1.523(2)
C33 H33A 0.9900
C33 H33B 0.9900
C34 C35 1.529(2)
C34 H34A 0.9900
C34 H34B 0.9900
C35 C36 1.5335(19)
C35 H35A 0.9900
C35 H35B 0.9900
C36 H36A 0.9900
C36 H36B 0.9900
P2 C41 1.8517(13)
P2 C51 1.8552(12)
C41 C42 1.5337(18)
C41 C46 1.5418(19)
C41 H41 1.0000
C42 C43 1.528(2)
C42 H42A 0.9900
C42 H42B 0.9900
C43 C44 1.528(2)
C43 H43A 0.9900
C43 H43B 0.9900
C44 C45 1.524(2)
C44 H44A 0.9900
C44 H44B 0.9900
C45 C46 1.531(2)
C45 H45A 0.9900
C45 H45B 0.9900
C46 H46A 0.9900
C46 H46B 0.9900
C51 C52 1.5318(17)
C51 C56 1.5356(17)
C51 H51 1.0000
C52 C53 1.5343(19)
C52 H52A 0.9900
C52 H52B 0.9900
C53 C54 1.524(2)
C53 H53A 0.9900
C53 H53B 0.9900
C54 C55 1.5230(19)
C54 H54A 0.9900
C54 H54B 0.9900
C55 C56 1.5288(18)
C55 H55A 0.9900
C55 H55B 0.9900
C56 H56A 0.9900
C56 H56B 0.9900
C1S C2S 1.508(7)
C1S H1S1 0.9800
C1S H1S2 0.9800
C1S H1S3 0.9800
C2S C3S 1.512(5)
C2S H2S1 0.9900
C2S H2S2 0.9900
C3S C4S 1.520(6)
C3S H3S1 0.9900
C3S H3S2 0.9900
C4S C5S 1.503(7)
C4S H4S1 0.9900
C4S H4S2 0.9900
C5S H5S1 0.9800
C5S H5S2 0.9800
C5S H5S3 0.9800
